data_2102457
loop_
_publ_author_name
'Marsh, Richard E.'

_publ_section_title
;
 Space group <i>Cc</i>: an update
;
_journal_issue 2
_journal_name_full 'Acta Crystallographica Section B'
_journal_page_first 252
_journal_page_last 253
_journal_paper_doi 10.1107/S0108768104003878
_journal_volume 60
_journal_year 2004
_chemical_formula_moiety '4(C4 H12 N), Sn6 S14'
_chemical_formula_sum 'C16 H48 N4 S14 Sn6'
_space_group_crystal_system monoclinic
_space_group_IT_number 15
_symmetry_space_group_name_H-M 'C 1 2/c 1'
_audit_creation_method CRYM
_cell_angle_alpha 90
_cell_angle_beta 108.43
_cell_angle_gamma 90
_cell_formula_units_Z 4
_cell_length_a 22.9640
_cell_length_b 13.2060
_cell_length_c 16.1050
_cell_volume 4633.544
_cod_data_source_file bk0142.cif
_cod_data_source_block YOHJOU
_cod_depositor_comments
;
 Adding the _cell_formula_units_Z data item.

 Antanas Vaitkus,
 2017-08-05

  Added moiety chemical formula from Marsh (2004) paper.
  The summary chemical formula is calculated from moiety formula using
  AdHocParser
  (svn://www.crystallography.net/cod-tools/trunk/Formulae/AdHocParser.yp,
  revision 1441.)

  Andrius Merkys
  2013-11-11
;
_cod_original_sg_symbol_H-M C2/c
_cod_database_code 2102457

loop_
_atom_site_label
_atom_site_type_symbol
_atom_site_fract_x
_atom_site_fract_y
_atom_site_fract_z
Sn1 Sn 0.42600 0.16070 0.26000
Sn2 Sn 0.28665 0.03375 0.25875
Sn4 Sn 0.29390 0.30585 0.26015
S1 S 0.31275 0.16785 0.15480
S8 S 0.24565 0.17420 0.32270
S10 S 0.39775 0.00795 0.32505
S5 S 0.40460 0.31870 0.32240
S12 S 0.27470 0.43610 0.36365
S7 S 0.46510 0.15545 0.14030
S11 S 0.23905 0.40860 0.14095
